data_7209357
loop_
_publ_author_name
'Bluhm, K.'
'Wiesch, A.'

_publ_section_title
;
 Ag2 Cs (B15 O24): Ein wasserfreies quaternaeres Silber(I)Borat mit einem
 neuartigen Boratanion mit helixartigem Aufbau
;
_journal_name_full
;
Zeitschrift fuer Naturforschung, Teil B. Anorganische Chemie, Organische
 Chemie (42,1987-)
;
_journal_page_first 157
_journal_page_last 160
_journal_volume 53
_journal_year 1998
_chemical_formula_sum 'Ag2 B15 Cs O24'
_chemical_name_systematic 'Ag2 Cs (B15 O24)'
_space_group_IT_number 18
_symmetry_space_group_name_Hall 'P 2 2ab'
_symmetry_space_group_name_H-M 'P 21 21 2'
_cell_angle_alpha 90
_cell_angle_beta 90
_cell_angle_gamma 90
_cell_formula_units_Z 4
_cell_length_a 17.8109
_cell_length_b 22.2177
_cell_length_c 5.1321
_cell_volume 2030.860
_citation_journal_id_ASTM ZNBSEN
_cod_data_source_file silver2-3_11.cif
_cod_data_source_block Ag2B15Cs1O24
_cod_original_cell_volume 2030.86
_cod_original_formula_sum 'Ag2 B15 Cs1 O24'
_cod_database_code 7209357

loop_
_symmetry_equiv_pos_as_xyz
x,y,z
-x,-y,z
x+1/2,-y+1/2,-z
-x+1/2,y+1/2,-z

loop_
_atom_site_label
_atom_site_type_symbol
_atom_site_fract_x
_atom_site_fract_y
_atom_site_fract_z
_atom_site_occupancy
_atom_site_U_iso_or_equiv
O15 O-2 -0.0201 0.2231 -0.0522 1 0.0
O1 O-2 0.0761 0.2653 -0.3284 1 0.0
O11 O-2 0.6611 0.3762 -0.01 1 0.0
O14 O-2 0.365 0.2223 0.0242 1 0.0
O13 O-2 0.3128 0.45 0.0557 1 0.0
O16 O-2 0.9519 0.3045 -0.3395 1 0.0
B14 B+3 0.0262 0.3045 -0.4175 1 0.0
B4 B+3 0.6184 0.3824 -0.7916 1 0.0
O3 O-2 0.1083 0.2205 0.0779 1 0.0
B13 B+3 0.2895 0.4203 0.2688 1 0.0
O18 O-2 0.6494 0.5037 -0.3193 1 0.0
B6 B+3 0.2387 0.2285 0.4842 1 0.0
O24 O-2 0.1493 0.4577 0.7276 1 0.0
B9 B+3 0.4334 0.2339 -0.8635 1 0.0
Ag2 Ag+1 0.45226 0.38036 -0.5547 1 0.0
B16 B+3 0.2846 0.3335 -0.4453 1 0.0
O6 O-2 0.5636 0.3422 -0.7216 1 0.0
O4 O-2 0.225 0.3675 -0.2997 1 0.0
O20 O-2 0.0488 0.3436 -0.6095 1 0.0
Cs1 Cs+1 0.82582 0.41958 -0.5315 1 0.0
Ag1 Ag+1 0.16821 0.31676 0.0477 1 0.0
O23 O-2 0.2731 0.2119 -0.2884 1 0.0
O19 O-2 0.2441 0.2872 -0.5982 1 0.0
O22 O-2 0.6342 0.4319 -0.6468 1 0.0
B3 B+3 0.6023 0.4616 -0.4397 1 0.0
B15 B+3 0.3251 0.2496 -0.1747 1 0.0
O9 O-2 0.2206 0.44 0.3626 1 0.0
O7 O-2 0.3243 0.3729 0.3775 1 0.0
O21 O-2 0.9975 0.5546 -0.6437 1 0.0
O2 O-2 0.0775 0.3977 0.0278 1 0.0
O10 O-2 0.5323 0.4527 -0.3488 1 0.0
B2 B+3 0.199 0.42 0.6088 1 0.0
O8 O-2 0.3355 0.306 -0.2581 1 0.0
B5 B+3 0.961 0.6033 -0.7249 1 0.0
B11 B+3 0.098 0.4549 0.9211 1 0.0
B12 B+3 0.1575 0.1774 0.1468 1 0.0
O5 O-2 0.4424 0.4714 -0.0067 1 0.0
B7 B+3 0.371 0.4725 -0.0827 1 0.0
O17 O-2 0.2057 0.1824 0.3495 1 0.0
B10 B+3 0 0.5 -0.8102 1 0.0
B1 B+3 0.0569 0.217 -0.1411 1 0.0
O12 O-2 0.9323 0.4958 -0.974 1 0.0
B8 B+3 0.5 0.5 -0.1666 1 0.0
